data_7019647
loop_
_publ_author_name
'Seliverstov, Andrey N.'
'Suleimanov, Evgeny V.'
'Chuprunov, Evgeny V.'
'Somov, Nikolay V.'
'Zhuchkova, Elena M.'
'Lelet, Maxim I.'
'Rozov, Konstantin B.'
'Depmeier, Wulf'
'Krivovichev, Sergey V.'
'Alekseev, Evgeny V.'

_publ_section_title
;
 Polytypism and oxo-tungstate polyhedra polymerization in novel complex
 uranyl tungstates.
;
_journal_issue 28
_journal_name_full 'Dalton transactions (Cambridge, England : 2003)'
_journal_page_first 8512
_journal_page_last 8514
_journal_paper_doi 10.1039/c2dt31000g
_journal_volume 41
_journal_year 2012
_chemical_formula_sum 'Cs2 O13 U2 W2'
_chemical_formula_weight 1317.58
_chemical_name_common 'beta-cesium uranyl tungstate'
_chemical_name_systematic
;
?
;
_space_group_IT_number 2
_symmetry_cell_setting triclinic
_symmetry_space_group_name_Hall '-P 1'
_symmetry_space_group_name_H-M 'P -1'
_atom_sites_solution_hydrogens none
_atom_sites_solution_primary direct
_atom_sites_solution_secondary difmap
_audit_creation_method SHELXL-97
_cell_angle_alpha 90.610(5)
_cell_angle_beta 94.765(6)
_cell_angle_gamma 109.300(8)
_cell_formula_units_Z 2
_cell_length_a 7.6582(7)
_cell_length_b 9.6148(7)
_cell_length_c 10.2371(5)
_cell_measurement_reflns_used 5146
_cell_measurement_temperature 298(2)
_cell_measurement_theta_max 28.27
_cell_measurement_theta_min 2.97
_cell_volume 708.38(10)
_computing_cell_refinement
;
CrysAlisPro, Agilent Technologies,
Version 1.171.35.11 (release 16-05-2011 CrysAlis171 .NET)
;
_computing_data_collection
;
CrysAlisPro, Agilent Technologies,
Version 1.171.35.11 (release 16-05-2011 CrysAlis171 .NET)
;
_computing_data_reduction
;
CrysAlisPro, Agilent Technologies,
Version 1.171.35.11 (release 16-05-2011 CrysAlis171 .NET)
;
_computing_molecular_graphics 'Crystal Maker'
_computing_publication_material WinWord''CorelDraw
_computing_structure_refinement 'SHELXL-97 (Sheldrick, 1997)'
_diffrn_ambient_temperature 298(2)
_diffrn_measured_fraction_theta_full 0.992
_diffrn_measured_fraction_theta_max 0.992
_diffrn_measurement_device_type 'XCallibur III'
_diffrn_radiation_monochromator graphite
_diffrn_radiation_source 'fine-focus sealed tube'
_diffrn_radiation_type MoK\a
_diffrn_radiation_wavelength 0.71073
_diffrn_reflns_av_R_equivalents 0.0358
_diffrn_reflns_av_sigmaI/netI 0.0576
_diffrn_reflns_limit_h_max 10
_diffrn_reflns_limit_h_min -10
_diffrn_reflns_limit_k_max 9
_diffrn_reflns_limit_k_min -12
_diffrn_reflns_limit_l_max 13
_diffrn_reflns_limit_l_min -13
_diffrn_reflns_number 5146
_diffrn_reflns_theta_full 28.27
_diffrn_reflns_theta_max 28.27
_diffrn_reflns_theta_min 2.97
_exptl_absorpt_coefficient_mu 44.096
_exptl_absorpt_correction_T_max 0.4725
_exptl_absorpt_correction_T_min 0.0580
_exptl_absorpt_correction_type numerical
_exptl_absorpt_process_details sadabs
_exptl_crystal_colour yellow
_exptl_crystal_density_diffrn 6.177
_exptl_crystal_density_method 'not measured'
_exptl_crystal_description plate
_exptl_crystal_F_000 1092
_exptl_crystal_size_max 0.15
_exptl_crystal_size_mid 0.12
_exptl_crystal_size_min 0.02
_refine_diff_density_max 3.271
_refine_diff_density_min -2.756
_refine_diff_density_rms 0.455
_refine_ls_extinction_coef 0.00027(4)
_refine_ls_extinction_expression Fc^*^=kFc[1+0.001xFc^2^\l^3^/sin(2\q)]^-1/4^
_refine_ls_extinction_method SHELXL
_refine_ls_goodness_of_fit_ref 0.978
_refine_ls_hydrogen_treatment none
_refine_ls_matrix_type full
_refine_ls_number_parameters 173
_refine_ls_number_reflns 3504
_refine_ls_number_restraints 0
_refine_ls_restrained_S_all 0.978
_refine_ls_R_factor_all 0.0450
_refine_ls_R_factor_gt 0.0323
_refine_ls_shift/su_max 0.005
_refine_ls_shift/su_mean 0.000
_refine_ls_structure_factor_coef Fsqd
_refine_ls_weighting_details 'calc w=1/[\s^2^(Fo^2^)+(0.0284P)^2^+0.0000P] where P=(Fo^2^+2Fc^2^)/3'
_refine_ls_weighting_scheme calc
_refine_ls_wR_factor_gt 0.0645
_refine_ls_wR_factor_ref 0.0662
_reflns_number_gt 2801
_reflns_number_total 3504
_reflns_threshold_expression >2sigma(I)
_cod_data_source_file c2dt31000g.txt
_cod_data_source_block csuwo6_0410
_cod_original_cell_volume 708.38(9)
_cod_original_sg_symbol_H-M P-1
_cod_database_code 7019647

loop_
_symmetry_equiv_pos_as_xyz
'x, y, z'
'-x, -y, -z'

loop_
_atom_site_label
_atom_site_type_symbol
_atom_site_fract_x
_atom_site_fract_y
_atom_site_fract_z
_atom_site_U_iso_or_equiv
_atom_site_adp_type
_atom_site_occupancy
_atom_site_symmetry_multiplicity
_atom_site_calc_flag
U1 U -0.00044(5) 0.31464(3) 1.07295(3) 0.01102(7) Uani 1 1 d
U2 U 0.01179(5) -0.18463(3) 0.57210(3) 0.01020(7) Uani 1 1 d
W1 W 0.14552(5) 0.10014(4) 0.79828(3) 0.01127(8) Uani 1 1 d
W2 W 0.13868(5) 0.47021(4) 0.71411(3) 0.01008(7) Uani 1 1 d
Cs1 Cs 0.41267(10) 0.11675(8) 1.18416(8) 0.03262(17) Uani 1 1 d
Cs2 Cs 0.59433(10) 0.37236(8) 0.64419(7) 0.03277(17) Uani 1 1 d
O1 O 0.0327(12) 0.1331(7) 0.9356(7) 0.033(2) Uani 1 1 d
O2 O 0.3693(11) 0.1057(7) 0.8408(8) 0.033(2) Uani 1 1 d
O3 O 0.0373(9) 0.0686(6) 0.6210(6) 0.0150(14) Uani 1 1 d
O4 O -0.2436(11) 0.2423(8) 1.0277(7) 0.0289(18) Uani 1 1 d
O5 O 0.2584(11) -0.1169(7) 0.5701(6) 0.0235(17) Uani 1 1 d
O6 O 0.2415(10) 0.3819(7) 1.1180(7) 0.0212(16) Uani 1 1 d
O7 O 0.0313(9) -0.1085(6) 0.7962(6) 0.0150(14) Uani 1 1 d
O8 O -0.0122(10) 0.3688(7) 0.5778(6) 0.0183(15) Uani 1 1 d
O9 O 0.2184(9) 0.3061(6) 0.7565(6) 0.0131(14) Uani 1 1 d
O10 O 0.2332(9) 0.2560(7) 0.4256(6) 0.0164(15) Uani 1 1 d
O11 O 0.0518(10) 0.4557(6) 0.8849(6) 0.0180(15) Uani 1 1 d
O12 O 0.0397(9) 0.6303(6) 0.7096(6) 0.0133(14) Uani 1 1 d
O13 O 0.3535(11) 0.5775(7) 0.6699(7) 0.0267(18) Uani 1 1 d

loop_
_atom_site_aniso_label
_atom_site_aniso_U_11
_atom_site_aniso_U_22
_atom_site_aniso_U_33
_atom_site_aniso_U_23
_atom_site_aniso_U_13
_atom_site_aniso_U_12
U1 0.01389(17) 0.01042(13) 0.00917(14) 0.00066(11) 0.00206(13) 0.00436(12)
U2 0.01175(17) 0.01010(13) 0.00885(14) 0.00017(11) 0.00055(13) 0.00387(12)
W1 0.01529(19) 0.00971(14) 0.00898(14) -0.00045(12) -0.00109(13) 0.00492(14)
W2 0.01199(18) 0.00913(14) 0.00977(14) 0.00061(11) 0.00278(13) 0.00394(13)
Cs1 0.0205(4) 0.0314(3) 0.0472(4) -0.0004(3) 0.0044(3) 0.0101(3)
Cs2 0.0161(4) 0.0391(4) 0.0418(4) 0.0002(3) 0.0041(3) 0.0071(3)
O1 0.062(5) 0.020(3) 0.021(3) -0.003(3) 0.014(4) 0.018(4)
O2 0.024(4) 0.021(3) 0.056(5) -0.010(3) -0.020(4) 0.015(3)
O3 0.025(4) 0.013(3) 0.009(3) 0.002(2) -0.004(3) 0.009(3)
O4 0.013(4) 0.029(4) 0.041(4) 0.012(3) -0.001(3) 0.002(3)
O5 0.026(4) 0.028(3) 0.018(3) 0.003(3) 0.000(3) 0.012(3)
O6 0.009(3) 0.021(3) 0.032(4) 0.003(3) 0.003(3) 0.004(3)
O7 0.023(4) 0.014(3) 0.010(3) 0.001(2) 0.002(3) 0.008(3)
O8 0.020(4) 0.023(3) 0.013(3) -0.007(3) -0.004(3) 0.011(3)
O9 0.007(3) 0.008(3) 0.019(3) 0.002(2) -0.002(3) -0.004(2)
O10 0.003(3) 0.023(3) 0.022(3) 0.002(3) 0.002(3) 0.002(3)
O11 0.036(4) 0.014(3) 0.013(3) 0.007(2) 0.012(3) 0.017(3)
O12 0.017(3) 0.009(3) 0.014(3) 0.000(2) -0.001(3) 0.006(3)
O13 0.019(4) 0.010(3) 0.047(4) 0.007(3) 0.012(3) -0.004(3)

loop_
_atom_type_symbol
_atom_type_description
_atom_type_scat_dispersion_real
_atom_type_scat_dispersion_imag
_atom_type_scat_source
U U -9.6767 9.6646 'International Tables Vol C Tables 4.2.6.8 and 6.1.1.4'
W W -0.8490 6.8722 'International Tables Vol C Tables 4.2.6.8 and 6.1.1.4'
Cs Cs -0.3680 2.1192 'International Tables Vol C Tables 4.2.6.8 and 6.1.1.4'
O O 0.0106 0.0060 'International Tables Vol C Tables 4.2.6.8 and 6.1.1.4'

loop_
_geom_angle_atom_site_label_1
_geom_angle_atom_site_label_2
_geom_angle_atom_site_label_3
_geom_angle
_geom_angle_site_symmetry_1
_geom_angle_site_symmetry_3
O6 U1 O4 178.5(3) . .
O6 U1 O1 90.9(3) . .
O4 U1 O1 87.9(3) . .
O6 U1 O12 87.2(3) . 2_567
O4 U1 O12 93.2(3) . 2_567
O1 U1 O12 143.5(2) . 2_567
O6 U1 O11 88.6(3) . .
O4 U1 O11 92.2(3) . .
O1 U1 O11 83.4(2) . .
O12 U1 O11 132.98(19) 2_567 .
O6 U1 O7 90.5(3) . 2_557
O4 U1 O7 88.3(3) . 2_557
O1 U1 O7 74.3(2) . 2_557
O12 U1 O7 69.3(2) 2_567 2_557
O11 U1 O7 157.6(2) . 2_557
O6 U1 O11 95.9(3) . 2_567
O4 U1 O11 85.6(3) . 2_567
O1 U1 O11 153.1(2) . 2_567
O12 U1 O11 63.02(19) 2_567 2_567
O11 U1 O11 70.9(2) . 2_567
O7 U1 O11 131.39(19) 2_557 2_567
O6 U1 W2 99.2(2) . 2_567
O4 U1 W2 81.8(3) . 2_567
O1 U1 W2 168.0(2) . 2_567
O12 U1 W2 32.29(14) 2_567 2_567
O11 U1 W2 103.14(14) . 2_567
O7 U1 W2 99.08(14) 2_557 2_567
O11 U1 W2 32.33(13) 2_567 2_567
O6 U1 U2 82.3(2) . 2_557
O4 U1 U2 97.2(2) . 2_557
O1 U1 U2 109.15(17) . 2_557
O12 U1 U2 34.50(14) 2_567 2_557
O11 U1 U2 164.52(15) . 2_557
O7 U1 U2 35.76(14) 2_557 2_557
O11 U1 U2 97.51(14) 2_567 2_557
W2 U1 U2 66.333(10) 2_567 2_557
O6 U1 U1 92.8(2) . 2_567
O4 U1 U1 88.6(2) . 2_567
O1 U1 U1 118.94(17) . 2_567
O12 U1 U1 97.58(14) 2_567 2_567
O11 U1 U1 35.93(14) . 2_567
O7 U1 U1 166.29(15) 2_557 2_567
O11 U1 U1 34.98(13) 2_567 2_567
W2 U1 U1 67.248(11) 2_567 2_567
U2 U1 U1 131.745(14) 2_557 2_567
O6 U1 Cs1 45.0(2) . .
O4 U1 Cs1 133.5(2) . .
O1 U1 Cs1 60.8(2) . .
O12 U1 Cs1 93.91(15) 2_567 .
O11 U1 Cs1 115.03(16) . .
O7 U1 Cs1 52.25(17) 2_557 .
O11 U1 Cs1 137.48(17) 2_567 .
W2 U1 Cs1 123.193(15) 2_567 .
U2 U1 Cs1 66.304(13) 2_557 .
U1 U1 Cs1 135.587(18) 2_567 .
O6 U1 Cs2 40.0(2) . 2_667
O4 U1 Cs2 140.9(3) . 2_667
O1 U1 Cs2 130.3(2) . 2_667
O12 U1 Cs2 52.54(16) 2_567 2_667
O11 U1 Cs2 99.04(16) . 2_667
O7 U1 Cs2 94.53(15) 2_557 2_667
O11 U1 Cs2 63.61(17) 2_567 2_667
W2 U1 Cs2 59.267(14) 2_567 2_667
U2 U1 Cs2 66.040(13) 2_557 2_667
U1 U1 Cs2 79.589(15) 2_567 2_667
Cs1 U1 Cs2 73.982(16) . 2_667
O10 U2 O5 178.7(3) 2_556 .
O10 U2 O8 92.4(3) 2_556 2_556
O5 U2 O8 86.7(3) . 2_556
O10 U2 O12 89.6(3) 2_556 1_545
O5 U2 O12 89.3(3) . 1_545
O8 U2 O12 77.9(2) 2_556 1_545
O10 U2 O3 87.5(3) 2_556 2_556
O5 U2 O3 93.2(3) . 2_556
O8 U2 O3 81.9(2) 2_556 2_556
O12 U2 O3 159.5(2) 1_545 2_556
O10 U2 O7 88.2(3) 2_556 .
O5 U2 O7 92.1(3) . .
O8 U2 O7 147.1(2) 2_556 .
O12 U2 O7 69.2(2) 1_545 .
O3 U2 O7 131.0(2) 2_556 .
O10 U2 O3 95.2(3) 2_556 .
O5 U2 O3 86.0(3) . .
O8 U2 O3 150.1(2) 2_556 .
O12 U2 O3 130.93(19) 1_545 .
O3 U2 O3 69.6(2) 2_556 .
O7 U2 O3 62.21(19) . .
O10 U2 W1 103.8(2) 2_556 .
O5 U2 W1 77.0(2) . .
O8 U2 W1 163.35(17) 2_556 .
O12 U2 W1 98.29(14) 1_545 .
O3 U2 W1 102.15(14) 2_556 .
O7 U2 W1 32.92(14) . .
O3 U2 W1 33.29(14) . .
O10 U2 U1 82.4(2) 2_556 2_557
O5 U2 U1 97.1(2) . 2_557
O8 U2 U1 112.08(15) 2_556 2_557
O12 U2 U1 34.74(14) 1_545 2_557
O3 U2 U1 163.00(16) 2_556 2_557
O7 U2 U1 35.47(14) . 2_557
O3 U2 U1 97.61(13) . 2_557
W1 U2 U1 67.360(10) . 2_557
O10 U2 U2 91.8(2) 2_556 2_556
O5 U2 U2 89.5(2) . 2_556
O8 U2 U2 116.86(15) 2_556 2_556
O12 U2 U2 165.08(14) 1_545 2_556
O3 U2 U2 35.45(14) 2_556 2_556
O7 U2 U2 95.98(14) . 2_556
O3 U2 U2 34.15(13) . 2_556
W1 U2 U2 66.973(11) . 2_556
U1 U2 U2 130.902(14) 2_557 2_556
O10 U2 Cs1 43.0(2) 2_556 2_557
O5 U2 Cs1 137.6(2) . 2_557
O8 U2 Cs1 134.18(17) 2_556 2_557
O12 U2 Cs1 89.60(15) 1_545 2_557
O3 U2 Cs1 101.99(16) 2_556 2_557
O7 U2 Cs1 48.58(17) . 2_557
O3 U2 Cs1 63.62(15) . 2_557
W1 U2 Cs1 61.292(14) . 2_557
U1 U2 Cs1 61.477(12) 2_557 2_557
U2 U2 Cs1 81.345(15) 2_556 2_557
O10 U2 Cs2 44.6(2) 2_556 1_445
O5 U2 Cs2 134.1(2) . 1_445
O8 U2 Cs2 67.25(16) 2_556 1_445
O12 U2 Cs2 49.84(16) 1_545 1_445
O3 U2 Cs2 117.96(16) 2_556 1_445
O7 U2 Cs2 91.17(15) . 1_445
O3 U2 Cs2 134.48(16) . 1_445
W1 U2 Cs2 122.616(15) . 1_445
U1 U2 Cs2 62.667(13) 2_557 1_445
U2 U2 Cs2 135.591(17) 2_556 1_445
Cs1 U2 Cs2 71.070(15) 2_557 1_445
O2 W1 O1 112.8(4) . .
O2 W1 O7 97.4(3) . .
O1 W1 O7 94.4(3) . .
O2 W1 O3 122.3(3) . .
O1 W1 O3 124.9(3) . .
O7 W1 O3 81.1(2) . .
O2 W1 O9 93.9(3) . .
O1 W1 O9 91.2(3) . .
O7 W1 O9 164.4(3) . .
O3 W1 O9 83.7(2) . .
O2 W1 U2 99.5(2) . .
O1 W1 U2 130.1(2) . .
O7 W1 U2 42.75(17) . .
O3 W1 U2 44.10(17) . .
O9 W1 U2 124.52(18) . .
O2 W1 Cs2 55.7(3) . .
O1 W1 Cs2 128.9(2) . .
O7 W1 Cs2 134.07(19) . .
O3 W1 Cs2 84.48(19) . .
O9 W1 Cs2 47.26(19) . .
U2 W1 Cs2 100.511(16) . .
O2 W1 Cs1 147.7(2) . 2_557
O1 W1 Cs1 59.9(3) . 2_557
O7 W1 Cs1 55.0(2) . 2_557
O3 W1 Cs1 73.9(2) . 2_557
O9 W1 Cs1 116.8(2) . 2_557
U2 W1 Cs1 72.294(15) . 2_557
Cs2 W1 Cs1 155.219(18) . 2_557
O2 W1 Cs1 52.4(3) . .
O1 W1 Cs1 61.1(3) . .
O7 W1 Cs1 92.93(18) . .
O3 W1 Cs1 171.66(18) . .
O9 W1 Cs1 102.52(18) . .
U2 W1 Cs1 127.988(15) . .
Cs2 W1 Cs1 95.675(18) . .
Cs1 W1 Cs1 107.478(16) 2_557 .
O2 W1 Cs1 29.5(2) . 2_657
O1 W1 Cs1 125.0(3) . 2_657
O7 W1 Cs1 70.4(2) . 2_657
O3 W1 Cs1 105.11(19) . 2_657
O9 W1 Cs1 117.6(2) . 2_657
U2 W1 Cs1 71.739(14) . 2_657
Cs2 W1 Cs1 71.785(17) . 2_657
Cs1 W1 Cs1 125.099(19) 2_557 2_657
Cs1 W1 Cs1 67.193(18) . 2_657
O13 W2 O8 112.7(3) . .
O13 W2 O11 127.5(3) . .
O8 W2 O11 119.8(3) . .
O13 W2 O9 93.8(3) . .
O8 W2 O9 91.4(3) . .
O11 W2 O9 86.6(3) . .
O13 W2 O12 94.0(3) . .
O8 W2 O12 94.8(3) . .
O11 W2 O12 80.7(2) . .
O9 W2 O12 167.3(2) . .
O13 W2 U1 106.7(2) . 2_567
O8 W2 U1 121.8(2) . 2_567
O11 W2 U1 42.33(17) . 2_567
O9 W2 U1 127.10(18) . 2_567
O12 W2 U1 40.63(17) . 2_567
O13 W2 Cs2 145.3(2) . 1_455
O8 W2 Cs2 50.9(2) . 1_455
O11 W2 Cs2 75.9(2) . 1_455
O9 W2 Cs2 114.81(19) . 1_455
O12 W2 Cs2 62.02(19) . 1_455
U1 W2 Cs2 72.268(16) 2_567 1_455
O13 W2 Cs2 48.0(2) . .
O8 W2 Cs2 98.3(2) . .
O11 W2 Cs2 121.5(2) . .
O9 W2 Cs2 47.25(19) . .
O12 W2 Cs2 141.89(18) . .
U1 W2 Cs2 139.748(17) 2_567 .
Cs2 W2 Cs2 147.49(2) 1_455 .
O13 W2 Cs1 37.9(2) . 2_667
O8 W2 Cs1 141.7(2) . 2_667
O11 W2 Cs1 93.5(2) . 2_667
O9 W2 Cs1 110.40(19) . 2_667
O12 W2 Cs1 70.71(19) . 2_667
U1 W2 Cs1 69.559(14) 2_567 2_667
Cs2 W2 Cs1 132.560(17) 1_455 2_667
Cs2 W2 Cs1 76.989(17) . 2_667
O13 W2 Cs2 41.4(3) . 2_666
O8 W2 Cs2 72.3(2) . 2_666
O11 W2 Cs2 164.70(18) . 2_666
O9 W2 Cs2 103.29(18) . 2_666
O12 W2 Cs2 89.16(17) . 2_666
U1 W2 Cs2 124.400(15) 2_567 2_666
Cs2 W2 Cs2 109.421(15) 1_455 2_666
Cs2 W2 Cs2 61.590(19) . 2_666
Cs1 W2 Cs2 72.254(16) 2_667 2_666
O4 Cs1 O2 67.9(2) 1_655 2_657
O4 Cs1 O13 75.0(2) 1_655 2_667
O2 Cs1 O13 114.7(2) 2_657 2_667
O4 Cs1 O6 95.40(18) 1_655 .
O2 Cs1 O6 161.07(19) 2_657 .
O13 Cs1 O6 66.54(18) 2_667 .
O4 Cs1 O10 134.09(18) 1_655 1_556
O2 Cs1 O10 137.24(19) 2_657 1_556
O13 Cs1 O10 59.78(17) 2_667 1_556
O6 Cs1 O10 60.90(16) . 1_556
O4 Cs1 O7 143.36(17) 1_655 2_557
O2 Cs1 O7 138.74(17) 2_657 2_557
O13 Cs1 O7 102.23(17) 2_667 2_557
O6 Cs1 O7 52.60(15) . 2_557
O10 Cs1 O7 50.99(15) 1_556 2_557
O4 Cs1 O5 82.64(18) 1_655 2_657
O2 Cs1 O5 61.51(19) 2_657 2_657
O13 Cs1 O5 62.11(17) 2_667 2_657
O6 Cs1 O5 127.28(17) . 2_657
O10 Cs1 O5 83.16(16) 1_556 2_657
O7 Cs1 O5 129.22(15) 2_557 2_657
O4 Cs1 O2 58.78(19) 1_655 .
O2 Cs1 O2 85.84(19) 2_657 .
O13 Cs1 O2 117.33(18) 2_667 .
O6 Cs1 O2 77.57(16) . .
O10 Cs1 O2 136.11(16) 1_556 .
O7 Cs1 O2 93.31(16) 2_557 .
O5 Cs1 O2 137.40(17) 2_657 .
O4 Cs1 O1 127.16(18) 1_655 2_557
O2 Cs1 O1 96.49(18) 2_657 2_557
O13 Cs1 O1 147.84(18) 2_667 2_557
O6 Cs1 O1 86.58(17) . 2_557
O10 Cs1 O1 92.36(16) 1_556 2_557
O7 Cs1 O1 45.70(15) 2_557 2_557
O5 Cs1 O1 135.28(16) 2_657 2_557
O2 Cs1 O1 70.39(17) . 2_557
O4 Cs1 O1 100.76(18) 1_655 .
O2 Cs1 O1 123.28(18) 2_657 .
O13 Cs1 O1 114.86(17) 2_667 .
O6 Cs1 O1 48.90(16) . .
O10 Cs1 O1 91.72(15) 1_556 .
O7 Cs1 O1 46.30(15) 2_557 .
O5 Cs1 O1 174.87(16) 2_657 .
O2 Cs1 O1 47.32(17) . .
O1 Cs1 O1 45.04(19) 2_557 .
O4 Cs1 W1 151.46(15) 1_655 2_557
O2 Cs1 W1 111.43(14) 2_657 2_557
O13 Cs1 W1 125.64(14) 2_667 2_557
O6 Cs1 W1 78.80(12) . 2_557
O10 Cs1 W1 67.11(11) 1_556 2_557
O7 Cs1 W1 27.33(10) 2_557 2_557
O5 Cs1 W1 123.19(12) 2_657 2_557
O2 Cs1 W1 92.75(13) . 2_557
O1 Cs1 W1 25.70(11) 2_557 2_557
O1 Cs1 W1 54.48(11) . 2_557
O4 Cs1 W1 79.80(14) 1_655 .
O2 Cs1 W1 102.97(15) 2_657 .
O13 Cs1 W1 121.03(13) 2_667 .
O6 Cs1 W1 63.91(12) . .
O10 Cs1 W1 115.79(11) 1_556 .
O7 Cs1 W1 70.44(10) 2_557 .
O5 Cs1 W1 160.20(12) 2_657 .
O2 Cs1 W1 22.87(13) . .
O1 Cs1 W1 53.96(11) 2_557 .
O1 Cs1 W1 24.67(11) . .
W1 Cs1 W1 72.522(16) 2_557 .
O9 Cs2 O13 50.85(16) . .
O9 Cs2 O8 164.11(16) . 1_655
O13 Cs2 O8 143.43(17) . 1_655
O9 Cs2 O6 86.30(17) . 2_667
O13 Cs2 O6 67.49(19) . 2_667
O8 Cs2 O6 94.53(17) 1_655 2_667
O9 Cs2 O10 65.42(16) . .
O13 Cs2 O10 71.93(18) . .
O8 Cs2 O10 120.76(16) 1_655 .
O6 Cs2 O10 139.31(17) 2_667 .
O9 Cs2 O13 122.70(18) . 2_666
O13 Cs2 O13 95.74(18) . 2_666
O8 Cs2 O13 68.99(17) 1_655 2_666
O6 Cs2 O13 126.70(16) 2_667 2_666
O10 Cs2 O13 59.75(17) . 2_666
O9 Cs2 O2 48.79(17) . .
O13 Cs2 O2 98.04(18) . .
O8 Cs2 O2 115.38(17) 1_655 .
O6 Cs2 O2 93.97(18) 2_667 .
O10 Cs2 O2 88.69(17) . .
O13 Cs2 O2 139.23(18) 2_666 .
O9 Cs2 O10 109.57(15) . 2_666
O13 Cs2 O10 59.09(16) . 2_666
O8 Cs2 O10 84.37(16) 1_655 2_666
O6 Cs2 O10 60.35(16) 2_667 2_666
O10 Cs2 O10 100.79(14) . 2_666
O13 Cs2 O10 67.61(15) 2_666 2_666
O2 Cs2 O10 149.81(16) . 2_666
O9 Cs2 O12 136.33(15) . 1_655
O13 Cs2 O12 100.12(16) . 1_655
O8 Cs2 O12 48.23(15) 1_655 1_655
O6 Cs2 O12 50.25(16) 2_667 1_655
O10 Cs2 O12 144.30(14) . 1_655
O13 Cs2 O12 87.50(16) 2_666 1_655
O2 Cs2 O12 127.01(16) . 1_655
O10 Cs2 O12 49.53(14) 2_666 1_655
O9 Cs2 O5 126.81(16) . 2_656
O13 Cs2 O5 148.04(18) . 2_656
O8 Cs2 O5 47.61(16) 1_655 2_656
O6 Cs2 O5 140.73(17) 2_667 2_656
O10 Cs2 O5 79.16(16) . 2_656
O13 Cs2 O5 57.03(15) 2_666 2_656
O2 Cs2 O5 94.58(16) . 2_656
O10 Cs2 O5 115.26(15) 2_666 2_656
O12 Cs2 O5 95.38(15) 1_655 2_656
O9 Cs2 W2 147.65(12) . 1_655
O13 Cs2 W2 128.85(13) . 1_655
O8 Cs2 W2 26.09(11) 1_655 1_655
O6 Cs2 W2 68.98(13) 2_667 1_655
O10 Cs2 W2 146.28(11) . 1_655
O13 Cs2 W2 89.35(14) 2_666 1_655
O2 Cs2 W2 110.54(13) . 1_655
O10 Cs2 W2 76.69(11) 2_666 1_655
O12 Cs2 W2 29.12(10) 1_655 1_655
O5 Cs2 W2 72.12(12) 2_656 1_655
O9 Cs2 W2 27.31(11) . .
O13 Cs2 W2 24.17(12) . .
O8 Cs2 W2 167.60(12) 1_655 .
O6 Cs2 W2 78.92(13) 2_667 .
O10 Cs2 W2 62.40(11) . .
O13 Cs2 W2 106.40(14) 2_666 .
O2 Cs2 W2 75.87(13) . .
O10 Cs2 W2 83.24(11) 2_666 .
O12 Cs2 W2 121.42(10) 1_655 .
O5 Cs2 W2 140.27(12) 2_656 .
W2 Cs2 W2 147.49(2) 1_655 .
W1 O1 U1 144.4(4) . .
W1 O1 Cs1 94.4(3) . 2_557
U1 O1 Cs1 110.2(3) . 2_557
W1 O1 Cs1 94.3(3) . .
U1 O1 Cs1 86.4(2) . .
Cs1 O1 Cs1 134.96(19) 2_557 .
W1 O2 Cs1 134.9(3) . 2_657
W1 O2 Cs2 99.4(3) . .
Cs1 O2 Cs2 101.0(2) 2_657 .
W1 O2 Cs1 104.7(3) . .
Cs1 O2 Cs1 94.16(19) 2_657 .
Cs2 O2 Cs1 127.1(2) . .
W1 O3 U2 144.7(3) . 2_556
W1 O3 U2 102.6(2) . .
U2 O3 U2 110.4(2) 2_556 .
U1 O4 Cs1 133.7(4) . 1_455
U2 O5 Cs1 128.1(3) . 2_657
U2 O5 Cs2 109.3(3) . 2_656
Cs1 O5 Cs2 91.54(17) 2_657 2_656
U1 O6 Cs2 119.4(3) . 2_667
U1 O6 Cs1 112.6(3) . .
Cs2 O6 Cs1 106.3(2) 2_667 .
W1 O7 U1 142.1(3) . 2_557
W1 O7 U2 104.3(2) . .
U1 O7 U2 108.8(2) 2_557 .
W1 O7 Cs1 97.7(2) . 2_557
U1 O7 Cs1 94.41(19) 2_557 2_557
U2 O7 Cs1 99.7(2) . 2_557
W2 O8 U2 136.1(4) . 2_556
W2 O8 Cs2 103.0(3) . 1_455
U2 O8 Cs2 116.2(2) 2_556 1_455
W2 O9 W1 146.7(4) . .
W2 O9 Cs2 105.4(2) . .
W1 O9 Cs2 105.1(2) . .
U2 O10 Cs2 136.5(3) 2_556 .
U2 O10 Cs1 116.0(3) 2_556 1_554
Cs2 O10 Cs1 101.07(17) . 1_554
U2 O10 Cs2 114.4(3) 2_556 2_666
Cs2 O10 Cs2 79.21(14) . 2_666
Cs1 O10 Cs2 98.80(15) 1_554 2_666
W2 O11 U1 145.3(3) . .
W2 O11 U1 105.3(2) . 2_567
U1 O11 U1 109.1(2) . 2_567
W2 O12 U2 140.2(3) . 1_565
W2 O12 U1 107.1(2) . 2_567
U2 O12 U1 110.8(2) 1_565 2_567
W2 O12 Cs2 88.9(2) . 1_455
U2 O12 Cs2 99.5(2) 1_565 1_455
U1 O12 Cs2 95.25(19) 2_567 1_455
W2 O13 Cs2 107.8(3) . .
W2 O13 Cs1 122.6(3) . 2_667
Cs2 O13 Cs1 111.6(2) . 2_667
W2 O13 Cs2 118.4(3) . 2_666
Cs2 O13 Cs2 84.26(18) . 2_666
Cs1 O13 Cs2 105.68(18) 2_667 2_666

loop_
_geom_bond_atom_site_label_1
_geom_bond_atom_site_label_2
_geom_bond_distance
_geom_bond_site_symmetry_2
U1 O6 1.767(7) .
U1 O4 1.777(8) .
U1 O1 2.321(7) .
U1 O12 2.348(6) 2_567
U1 O11 2.352(6) .
U1 O7 2.362(6) 2_557
U1 O11 2.408(6) 2_567
U1 W2 3.4477(5) 2_567
U1 U2 3.8536(5) 2_557
U1 U1 3.8774(7) 2_567
U1 Cs1 4.2840(9) .
U1 Cs2 4.3870(9) 2_667
U2 O10 1.774(6) 2_556
U2 O5 1.785(8) .
U2 O8 2.331(6) 2_556
U2 O12 2.334(6) 1_545
U2 O3 2.344(6) 2_556
U2 O7 2.378(6) .
U2 O3 2.421(6) .
U2 W1 3.3947(5) .
U2 U1 3.8536(5) 2_557
U2 U2 3.9126(7) 2_556
U2 Cs1 4.4647(9) 2_557
U2 Cs2 4.5128(9) 1_445
W1 O2 1.716(8) .
W1 O1 1.788(7) .
W1 O7 1.904(6) .
W1 O3 1.909(6) .
W1 O9 1.935(5) .
W1 Cs2 4.0242(9) .
W1 Cs1 4.1106(9) 2_557
W1 Cs1 4.2713(9) .
W1 Cs1 4.5166(9) 2_657
W2 O13 1.728(7) .
W2 O8 1.786(6) .
W2 O11 1.912(6) .
W2 O9 1.913(6) .
W2 O12 1.927(6) .
W2 U1 3.4477(5) 2_567
W2 Cs2 3.9589(9) 1_455
W2 Cs2 4.0180(9) .
W2 Cs1 4.3542(9) 2_667
W2 Cs2 4.3868(8) 2_666
Cs1 O4 3.097(8) 1_655
Cs1 O2 3.138(7) 2_657
Cs1 O13 3.172(7) 2_667
Cs1 O6 3.283(7) .
Cs1 O10 3.391(6) 1_556
Cs1 O7 3.397(7) 2_557
Cs1 O5 3.409(7) 2_657
Cs1 O2 3.500(8) .
Cs1 O1 3.568(8) 2_557
Cs1 O1 3.748(8) .
Cs1 W1 4.1106(9) 2_557
Cs2 O9 3.061(6) .
Cs2 O13 3.136(7) .
Cs2 O8 3.155(7) 1_655
Cs2 O6 3.240(7) 2_667
Cs2 O10 3.283(7) .
Cs2 O13 3.294(7) 2_666
Cs2 O2 3.371(8) .
Cs2 O10 3.480(6) 2_666
Cs2 O12 3.497(6) 1_655
Cs2 O5 3.775(7) 2_656
Cs2 W2 3.9589(9) 1_655
O1 Cs1 3.568(8) 2_557
O2 Cs1 3.138(7) 2_657
O3 U2 2.344(6) 2_556
O4 Cs1 3.097(7) 1_455
O5 Cs1 3.409(7) 2_657
O5 Cs2 3.775(7) 2_656
O6 Cs2 3.240(7) 2_667
O7 U1 2.362(6) 2_557
O7 Cs1 3.397(7) 2_557
O8 U2 2.331(6) 2_556
O8 Cs2 3.155(7) 1_455
O10 U2 1.774(6) 2_556
O10 Cs1 3.391(6) 1_554
O10 Cs2 3.480(6) 2_666
O11 U1 2.408(6) 2_567
O12 U2 2.334(6) 1_565
O12 U1 2.348(6) 2_567
O12 Cs2 3.497(6) 1_455
O13 Cs1 3.172(7) 2_667
O13 Cs2 3.294(7) 2_666
